data_1531933
loop_
_publ_author_name
'Naumov, N.G.'
'Cordier, S.'
'Perrin, C.'
'Gulo, F.'
'Roisnel, T.'
'Fedorov, V.E.'

_publ_section_title
;
 Access to a novel niobium octahedral cluster core via soft chemistry:
 synthesis and structure of K2.6 Cs3.4 (Nb6 Cl4 O4 (O H)4 (C N)6) * 3(H2
 O) containing isolated Nb6 Cl(i)4 O(i)4 (O H)(i)4 (C N)(a)6 cluster unit
;
_journal_name_full 'Inorganica Chimica Acta'
_journal_page_first 503
_journal_page_last 510
_journal_volume 350
_journal_year 2003
_chemical_formula_sum 'C6 H10.2 Cl4 Cs3.37 K2.6 N6 Nb6 O11.1'
_chemical_name_systematic 'K2.6 Cs3.37 (Cl4 O4 (O H)4 (Nb (C N))6) (H2 O)3.1'
_space_group_IT_number 15
_symmetry_space_group_name_Hall '-C 2yc'
_symmetry_space_group_name_H-M 'C 1 2/c 1'
_cell_angle_alpha 90
_cell_angle_beta 90.2177
_cell_angle_gamma 90
_cell_formula_units_Z 4
_cell_length_a 13.4336
_cell_length_b 15.9281
_cell_length_c 15.9619
_cell_volume 3415.371
_citation_journal_id_ASTM ICHAA3
_cod_data_source_file Naumov_ICHAA3_2003_1828.cif
_cod_data_source_block C6H10.2Cl4Cs3.37K2.6N6Nb6O11.1
_cod_database_code 1531933

loop_
_symmetry_equiv_pos_as_xyz
x,y,z
-x,y,-z+1/2
-x,-y,-z
x,-y,z-1/2
x+1/2,y+1/2,z
-x+1/2,y+1/2,-z+1/2
-x+1/2,-y+1/2,-z
x+1/2,-y+1/2,z-1/2

loop_
_atom_site_label
_atom_site_type_symbol
_atom_site_fract_x
_atom_site_fract_y
_atom_site_fract_z
_atom_site_occupancy
_atom_site_U_iso_or_equiv
O2 O-2 0.0379 0.2266 0.0004 1 0.0
C3 C 0.4585 0.4285 0.1039 1 0.0
O3 O-2 0.3564 0.2605 0.1582 1 0.0
H3 H+1 0.2268 0.3992 0.1682 0.5 0.0
O4 O-2 0.226 0.3997 0.1074 1 0.0
N3 N-1 0.5194 0.4776 0.1184 1 0.0
Cs2 Cs+1 0.88478 0.15132 0.10463 0.922 0.0
K1 K+1 0.2893 0.366 0.3112 0.236 0.0
C2 C -0.009 0.3681 0.1121 1 0.0
Cl1 Cl-1 0.09223 0.41016 -0.06085 1 0.0
Nb1 Nb+2 0.23617 0.32442 0.89438 1 0.0
N2 N-1 -0.0818 0.3883 0.1422 1 0.0
O6 O-2 0.4794 0.2021 0.2712 0.55 0.0
H1 H+1 0.3018 0.4664 -0.0397 0.5 0.0
Nb3 Nb+2 0.13002 0.30914 0.05258 1 0.0
O5 O-2 0.7287 0.0759 -0.003 1 0.0
Cl2 Cl-1 0.12385 0.23309 0.18869 1 0.0
Nb2 Nb+2 0.34463 0.3307 0.05092 1 0.0
H4 H+1 0.2175 0.4561 0.0857 0.5 0.0
K4 K+1 0.8702 0.2759 -0.0831 0.487 0.0
O1 O-2 0.3329 0.413 -0.0525 1 0.0
H2 H+1 0.3945 0.4206 -0.0831 0.5 0.0
Cs1 Cs+1 0.30686 0.37414 0.3013 0.764 0.0
K2 K+1 -0.078 0.122 0.115 0.078 0.0
K3 K+1 0 0.52241 0.25 1 0.0
N1 N-1 0.2158 0.4526 0.7201 1 0.0
C1 C 0.2222 0.4095 0.7764 1 0.0
